data_2101761
loop_
_publ_author_name
'Marsh, R. E.'

_publ_section_title
;
 The perils of <i>Cc</i> revisited
;
_journal_issue 2
_journal_name_full 'Acta Crystallographica Section B'
_journal_page_first 317
_journal_page_last 322
_journal_paper_doi 10.1107/S010876819601381X
_journal_volume 53
_journal_year 1997
_chemical_formula_moiety 'C12 H30 N6 O6 W2, S2 O6, 4(H2 O)'
_chemical_formula_sum 'C12 H38 N6 O16 S2 W2'
_space_group_IT_number 15
_symmetry_cell_setting monoclinic
_symmetry_space_group_name_Hall '-C 2yc'
_symmetry_space_group_name_H-M 'C 1 2/c 1'
_audit_creation_method CSD-QUEST3D-V5
_cell_angle_alpha 90
_cell_angle_beta 124.08(4)
_cell_angle_gamma 90
_cell_formula_units_Z 4
_cell_length_a 17.601(7)
_cell_length_b 12.906(7)
_cell_length_c 14.107(8)
_cell_volume 2654(3)
_cod_data_source_file an0533.cif
_cod_data_source_block CSD_CIF_MIF_KIBZAW01
_cod_depositor_comments
;
 Marking attached hydrogen atoms.

 Antanas Vaitkus,
 2017-03-27

  Added moiety chemical formula from Marsh (1997) paper. The summary
  chemical formula is calculated from moiety formula using 'AdHocParser'
  (svn://www.crystallography.net/cod-tools/trunk/Formulae/AdHocParser.yp,
  revision 1441.)

  Removing 31 atoms which were symmetric equivalents of the atoms from
  the asymmetric unit.

  Andrius Merkys
  2013-11-06
;
_cod_original_sg_symbol_H-M 'C 2/c'
_cod_database_code 2101761

loop_
_symmetry_equiv_pos_as_xyz
x,y,z
-x,y,1/2-z
1/2+x,1/2+y,z
1/2-x,1/2+y,1/2-z
-x,-y,-z
x,-y,-1/2+z
-1/2-x,-1/2-y,-z
-1/2+x,-1/2-y,-1/2+z

loop_
_atom_site_label
_atom_site_fract_x
_atom_site_fract_y
_atom_site_fract_z
_atom_site_type_symbol
_atom_site_attached_hydrogens
W1 -.1270 .8574 .1488 W 0
O1 .0 .8835 .25 O 0
O2 -.1394 .7220 .1394 O 0
O3 -.1535 .9022 .0168 O 0
N1 -.2720 .8636 .0894 N 0
N2 -.1538 1.0240 .1854 N 0
N3 -.1292 .8544 .3085 N 0
C1 -.3116 .9720 .0698 C 0
C2 -.2481 1.0506 .0808 C 0
C3 -.1328 1.0407 .2980 C 0
C4 -.0907 .9507 .3758 C 0
C5 -.2202 .8281 .2902 C 0
C6 -.2865 .8018 .1680 C 0
S1 -.0577 .2724 .1646 S 0
O4 -.0394 .3617 .1164 O 0
O5 -.1332 .2856 .1753 O 0
O6 -.0524 .1754 .1186 O 0
O7 .0129 .3188 .5588 O 2
O8 .3960 .0304 .2624 O 2
H1 -.3066 .8323 .0156 H 0
H2 -.1268 1.0465 .1592 H 0
H3 -.0904 .7971 .3503 H 0
H4 -.3258 .9856 .1244 H 0
H5 -.3665 .9754 -.0057 H 0
H6 -.2470 1.0512 .0137 H 0
H7 -.2665 1.1172 .0907 H 0
H8 -.0916 1.0980 .3309 H 0
H9 -.1882 1.0572 .2916 H 0
H10 -.1032 .9535 .4336 H 0
H11 -.0258 .9520 .4110 H 0
H12 -.2418 .8858 .3094 H 0
H13 -.2140 .7711 .3359 H 0
H14 -.3462 .8150 .1494 H 0
H15 -.2808 .7308 .1571 H 0

loop_
_atom_type_symbol
C
H
N
O
S
W
